data_7103785
loop_
_publ_author_name
'Peter Scott'
'Kevin M. Gillespie'
'Paul D. Knight'
'Colin Morton'
'O.Paul N'

_publ_section_title
;
Chiral-at-metal organolanthanides: enantioselective
aminoalkene hydroamination/cyclisation with non-cyclopentadienyls
;
_journal_name_full 'Chemical communications (Cambridge, England)'
_journal_paper_doi 10.1039/b305105f
_journal_year 2003
_chemical_formula_moiety '[YL2{N(SiMe2H)2}(THF)]'
_chemical_formula_sum 'C46 H64 N3 O3 Si2 Y'
_chemical_formula_weight 852.09
_space_group_IT_number 14
_symmetry_cell_setting monoclinic
_symmetry_space_group_name_Hall '-P 2yab'
_symmetry_space_group_name_H-M 'P 1 21/a 1'
_atom_sites_solution_hydrogens geom
_atom_sites_solution_primary direct
_atom_sites_solution_secondary difmap
_audit_creation_method SHELXL-97
_cell_angle_alpha 90.00
_cell_angle_beta 95.16(13)
_cell_angle_gamma 90.00
_cell_formula_units_Z 4
_cell_length_a 15.92(2)
_cell_length_b 17.51(3)
_cell_length_c 16.80(2)
_cell_measurement_reflns_used 6479
_cell_measurement_temperature 180(2)
_cell_measurement_theta_max 28.93
_cell_measurement_theta_min 2.57
_cell_volume 4666(12)
_computing_cell_refinement 'SAINT (Siemens, 1995)'
_computing_data_collection 'SMART (Siemens, 1994)'
_computing_data_reduction 'SAINT (Siemens, 1995)'
_computing_molecular_graphics 'SHELXTL (Sheldrick, 1997)'
_computing_publication_material 'SHELXTL (Sheldrick, 1997)'
_computing_structure_refinement 'SHELXL-97 (Sheldrick, 1997)'
_computing_structure_solution 'SHELXS-97 (Sheldrick, 1990)'
_diffrn_ambient_temperature 180(2)
_diffrn_detector_area_resol_mean 8.192
_diffrn_measured_fraction_theta_full 0.996
_diffrn_measured_fraction_theta_max 0.996
_diffrn_measurement_device_type 'Siemens SMART diffractometer'
_diffrn_measurement_method '\w scans'
_diffrn_radiation_monochromator graphite
_diffrn_radiation_source 'fine-focus sealed tube'
_diffrn_radiation_type MoK\a
_diffrn_radiation_wavelength 0.71073
_diffrn_reflns_av_R_equivalents 0.3069
_diffrn_reflns_av_sigmaI/netI 0.3744
_diffrn_reflns_limit_h_max 17
_diffrn_reflns_limit_h_min -17
_diffrn_reflns_limit_k_max 17
_diffrn_reflns_limit_k_min -18
_diffrn_reflns_limit_l_max 18
_diffrn_reflns_limit_l_min -18
_diffrn_reflns_number 20959
_diffrn_reflns_theta_full 22.50
_diffrn_reflns_theta_max 22.50
_diffrn_reflns_theta_min 1.68
_diffrn_standards_decay_% nil
_exptl_absorpt_coefficient_mu 1.341
_exptl_absorpt_correction_T_max 0.9003
_exptl_absorpt_correction_T_min 0.7660
_exptl_absorpt_correction_type Semi-empirical
_exptl_absorpt_process_details 'SADABS (Sheldrick, 1996)'
_exptl_crystal_colour Yellow
_exptl_crystal_density_diffrn 1.213
_exptl_crystal_density_method 'not measured'
_exptl_crystal_description Plate
_exptl_crystal_F_000 1808
_exptl_crystal_size_max 0.21
_exptl_crystal_size_mid 0.14
_exptl_crystal_size_min 0.08
_refine_diff_density_max 1.247
_refine_diff_density_min -0.668
_refine_diff_density_rms 0.136
_refine_ls_extinction_method none
_refine_ls_goodness_of_fit_ref 1.009
_refine_ls_hydrogen_treatment mixed
_refine_ls_matrix_type full
_refine_ls_number_parameters 510
_refine_ls_number_reflns 6070
_refine_ls_number_restraints 241
_refine_ls_restrained_S_all 0.989
_refine_ls_R_factor_all 0.3134
_refine_ls_R_factor_gt 0.1607
_refine_ls_shift/su_max 0.005
_refine_ls_shift/su_mean 0.000
_refine_ls_structure_factor_coef Fsqd
_refine_ls_weighting_details 'calc w==1/[\s^2^(Fo^2^)+(0.1302P)^2^+0.0000P] where P==(Fo^2^+2Fc^2^)/3'
_refine_ls_weighting_scheme calc
_refine_ls_wR_factor_gt 0.3003
_refine_ls_wR_factor_ref 0.3725
_reflns_number_gt 2094
_reflns_number_total 6070
_reflns_threshold_expression >2sigma(I)
_cod_data_source_file b305105f.txt
_cod_data_source_block po10_[YL2{N(SiMe2H)2}(THF)]
_cod_original_sg_symbol_H-M P2(1)/a
_cod_database_code 7103785

loop_
_symmetry_equiv_pos_as_xyz
'x, y, z'
'-x+1/2, y+1/2, -z'
'-x, -y, -z'
'x-1/2, -y-1/2, z'

loop_
_atom_site_label
_atom_site_type_symbol
_atom_site_fract_x
_atom_site_fract_y
_atom_site_fract_z
_atom_site_U_iso_or_equiv
_atom_site_adp_type
_atom_site_occupancy
_atom_site_symmetry_multiplicity
_atom_site_calc_flag
_atom_site_refinement_flags
_atom_site_disorder_assembly
_atom_site_disorder_group
Y1 Y -0.76459(11) 0.98016(11) 0.74591(11) 0.0402(7) Uani 1 1 d . . .
Si1 Si -0.7258(5) 0.7978(5) 0.6600(5) 0.092(3) Uani 1 1 d U . .
HI1 H -0.7128 0.7826 0.7172 0.111 Uiso 1 1 calc R . .
C39 C -0.786(2) 0.7166(19) 0.604(2) 0.187(14) Uani 1 1 d U . .
H39A H -0.8373 0.7051 0.6299 0.280 Uiso 1 1 calc R . .
H39B H -0.7503 0.6710 0.6046 0.280 Uiso 1 1 calc R . .
H39C H -0.8016 0.7322 0.5485 0.280 Uiso 1 1 calc R . .
C40 C -0.6308(16) 0.7999(16) 0.6126(17) 0.130(10) Uani 1 1 d U . .
H40A H -0.6433 0.8126 0.5559 0.195 Uiso 1 1 calc R . .
H40B H -0.6036 0.7497 0.6173 0.195 Uiso 1 1 calc R . .
H40C H -0.5928 0.8385 0.6382 0.195 Uiso 1 1 calc R . .
Si2 Si -0.8296(4) 0.9208(4) 0.5741(4) 0.073(2) Uani 1 1 d U . .
HI2 H -0.8510 0.9712 0.5917 0.088 Uiso 1 1 calc R . .
O1 O -0.8951(7) 0.9974(6) 0.7690(7) 0.040(3) Uani 1 1 d . . .
O2 O -0.6265(8) 0.9844(7) 0.7669(7) 0.051(3) Uani 1 1 d . . .
O3 O -0.7576(8) 0.9020(8) 0.8610(7) 0.066(4) Uani 1 1 d . . .
C43 C -0.7127(15) 0.9230(13) 0.9360(14) 0.091(4) Uani 1 1 d U . .
H43A H -0.7409 0.9663 0.9606 0.109 Uiso 1 1 calc R . .
H43B H -0.6540 0.9378 0.9284 0.109 Uiso 1 1 calc R . .
C44 C -0.7145(15) 0.8519(13) 0.9881(14) 0.091(4) Uani 1 1 d U . .
H44A H -0.6570 0.8309 0.9995 0.109 Uiso 1 1 calc R . .
H44B H -0.7377 0.8641 1.0393 0.109 Uiso 1 1 calc R . .
C45 C -0.7690(14) 0.7970(13) 0.9419(14) 0.091(4) Uani 1 1 d U . .
H45A H -0.8117 0.7759 0.9751 0.109 Uiso 1 1 calc R . .
H45B H -0.7352 0.7544 0.9230 0.109 Uiso 1 1 calc R . .
C46 C -0.8108(16) 0.8406(14) 0.8724(15) 0.091(4) Uani 1 1 d U . .
H46A H -0.8173 0.8081 0.8241 0.109 Uiso 1 1 calc R . .
H46B H -0.8671 0.8588 0.8844 0.109 Uiso 1 1 calc R . .
N1 N -0.7715(9) 1.0932(8) 0.8403(8) 0.040(4) Uani 1 1 d U . .
N2 N -0.7203(10) 1.0866(8) 0.6698(9) 0.038(4) Uani 1 1 d U . .
N3 N -0.7765(11) 0.8824(10) 0.6565(10) 0.081(6) Uani 1 1 d . . .
C1 C -0.9438(11) 1.0232(11) 0.8199(11) 0.043(2) Uani 1 1 d U . .
C2 C -1.0311(12) 1.0018(10) 0.8190(11) 0.043(2) Uani 1 1 d U . .
C7 C -1.0782(12) 1.0250(13) 0.8747(15) 0.074(8) Uani 1 1 d . . .
H7A H -1.1355 1.0093 0.8722 0.089 Uiso 1 1 calc R . .
C8 C -1.0450(16) 1.0741(12) 0.9402(14) 0.072(7) Uani 1 1 d . . .
H8 H -1.0785 1.0895 0.9814 0.087 Uiso 1 1 calc R . .
C9 C -0.9632(13) 1.0968(10) 0.9391(11) 0.043(2) Uani 1 1 d U . .
C11 C -0.9117(11) 1.0757(10) 0.8834(11) 0.043(2) Uani 1 1 d U . .
C10 C -0.9372(14) 1.1502(12) 1.0111(12) 0.082(8) Uani 1 1 d . . .
H10A H -0.8855 1.1309 1.0402 0.124 Uiso 1 1 calc R . .
H10B H -0.9825 1.1517 1.0469 0.124 Uiso 1 1 calc R . .
H10C H -0.9273 1.2019 0.9915 0.124 Uiso 1 1 calc R . .
C3 C -1.0679(11) 0.9521(11) 0.7477(11) 0.043(2) Uani 1 1 d U . .
C4 C -1.0592(12) 0.9888(13) 0.6678(14) 0.089(8) Uani 1 1 d . . .
H4A H -1.0903 1.0371 0.6644 0.134 Uiso 1 1 calc R . .
H4B H -1.0821 0.9546 0.6251 0.134 Uiso 1 1 calc R . .
H4C H -0.9994 0.9986 0.6619 0.134 Uiso 1 1 calc R . .
C5 C -1.1617(13) 0.9358(14) 0.7548(17) 0.122(11) Uani 1 1 d . . .
H5A H -1.1920 0.9841 0.7589 0.183 Uiso 1 1 calc R . .
H5B H -1.1677 0.9050 0.8026 0.183 Uiso 1 1 calc R . .
H5C H -1.1852 0.9078 0.7074 0.183 Uiso 1 1 calc R . .
C6 C -1.0234(13) 0.8733(12) 0.7506(14) 0.083(8) Uani 1 1 d . . .
H6A H -1.0525 0.8392 0.7109 0.125 Uiso 1 1 calc R . .
H6B H -1.0249 0.8511 0.8040 0.125 Uiso 1 1 calc R . .
H6C H -0.9646 0.8797 0.7388 0.125 Uiso 1 1 calc R . .
C12 C -0.8325(11) 1.1075(10) 0.8828(11) 0.043(2) Uani 1 1 d U . .
H12A H -0.8212 1.1472 0.9208 0.051 Uiso 1 1 calc R . .
C13 C -0.7005(10) 1.1439(10) 0.8451(11) 0.040(5) Uani 1 1 d . . .
C14 C -0.6357(12) 1.1344(11) 0.9109(12) 0.055(6) Uani 1 1 d U . .
H14 H -0.6409 1.0988 0.9528 0.066 Uiso 1 1 calc R . .
C15 C -0.5660(14) 1.1807(13) 0.9081(14) 0.074(8) Uani 1 1 d . . .
H15A H -0.5222 1.1758 0.9500 0.089 Uiso 1 1 calc R . .
C16 C -0.5556(12) 1.2300(13) 0.8531(17) 0.079(8) Uani 1 1 d . . .
H16A H -0.5047 1.2585 0.8546 0.095 Uiso 1 1 calc R . .
C17 C -0.6187(14) 1.2420(11) 0.7911(13) 0.056(6) Uani 1 1 d . . .
C19 C -0.6926(11) 1.1987(11) 0.7881(11) 0.037(5) Uani 1 1 d U . .
C18 C -0.6079(13) 1.3015(13) 0.7270(14) 0.090(8) Uani 1 1 d . . .
H18A H -0.6627 1.3245 0.7100 0.134 Uiso 1 1 calc R . .
H18B H -0.5850 1.2771 0.6811 0.134 Uiso 1 1 calc R . .
H18C H -0.5689 1.3412 0.7486 0.134 Uiso 1 1 calc R . .
C20 C -0.7653(12) 1.2070(11) 0.7240(11) 0.044(5) Uani 1 1 d . . .
C21 C -0.8209(15) 1.2664(13) 0.7266(10) 0.064(7) Uani 1 1 d . . .
C23 C -0.8841(14) 1.2718(14) 0.6611(14) 0.079(7) Uani 1 1 d . . .
H23A H -0.9222 1.3135 0.6593 0.095 Uiso 1 1 calc R . .
C24 C -0.8921(15) 1.2181(13) 0.5994(13) 0.074(7) Uani 1 1 d . . .
H24A H -0.9336 1.2236 0.5554 0.089 Uiso 1 1 calc R . .
C25 C -0.8398(15) 1.1594(12) 0.6046(14) 0.074(8) Uani 1 1 d . . .
H25A H -0.8475 1.1197 0.5661 0.089 Uiso 1 1 calc R . .
C26 C -0.7727(10) 1.1537(10) 0.6655(11) 0.035(5) Uani 1 1 d . . .
C22 C -0.8165(13) 1.3265(12) 0.7899(13) 0.083(7) Uani 1 1 d U . .
H22A H -0.8119 1.3022 0.8426 0.125 Uiso 1 1 calc R . .
H22B H -0.8676 1.3579 0.7836 0.125 Uiso 1 1 calc R . .
H22C H -0.7670 1.3588 0.7848 0.125 Uiso 1 1 calc R . .
C27 C -0.6480(12) 1.0930(10) 0.6412(9) 0.041(5) Uani 1 1 d . . .
H27A H -0.6430 1.1348 0.6060 0.049 Uiso 1 1 calc R . .
C28 C -0.5722(13) 1.0452(11) 0.6550(12) 0.058(4) Uani 1 1 d U . .
C29 C -0.5053(14) 1.0547(12) 0.6071(13) 0.058(4) Uani 1 1 d U . .
C31 C -0.4307(14) 1.0152(14) 0.6330(16) 0.092(9) Uani 1 1 d . . .
H31A H -0.3842 1.0186 0.6015 0.110 Uiso 1 1 calc R . .
C32 C -0.4217(15) 0.9718(13) 0.7022(14) 0.074(4) Uani 1 1 d U . .
H32A H -0.3699 0.9463 0.7167 0.089 Uiso 1 1 calc R . .
C33 C -0.4813(14) 0.9658(13) 0.7456(14) 0.074(4) Uani 1 1 d U . .
C38 C -0.5638(12) 0.9964(10) 0.7229(12) 0.047(5) Uani 1 1 d U . .
C30 C -0.5165(14) 1.1010(12) 0.5337(12) 0.088(8) Uani 1 1 d . . .
H30A H -0.5575 1.0762 0.4950 0.132 Uiso 1 1 calc R . .
H30B H -0.4624 1.1059 0.5107 0.132 Uiso 1 1 calc R . .
H30C H -0.5372 1.1519 0.5466 0.132 Uiso 1 1 calc R . .
C34 C -0.4652(14) 0.9203(13) 0.8214(14) 0.074(4) Uani 1 1 d U . .
C35 C -0.4796(12) 0.9697(11) 0.8980(13) 0.078(7) Uani 1 1 d . . .
H35A H -0.5333 0.9971 0.8892 0.118 Uiso 1 1 calc R . .
H35B H -0.4335 1.0065 0.9077 0.118 Uiso 1 1 calc R . .
H35C H -0.4810 0.9360 0.9444 0.118 Uiso 1 1 calc R . .
C36 C -0.3711(14) 0.8867(15) 0.841(2) 0.150(13) Uani 1 1 d . . .
H36A H -0.3307 0.9290 0.8470 0.224 Uiso 1 1 calc R . .
H36B H -0.3570 0.8540 0.7963 0.224 Uiso 1 1 calc R . .
H36C H -0.3684 0.8567 0.8899 0.224 Uiso 1 1 calc R . .
C37 C -0.5198(15) 0.8481(14) 0.8285(15) 0.109(9) Uani 1 1 d U . .
H37A H -0.5010 0.8208 0.8778 0.163 Uiso 1 1 calc R . .
H37B H -0.5139 0.8148 0.7825 0.163 Uiso 1 1 calc R . .
H37C H -0.5790 0.8630 0.8296 0.163 Uiso 1 1 calc R . .
C41 C -0.9256(15) 0.8676(15) 0.5295(14) 0.119(11) Uani 1 1 d . . .
H41A H -0.9628 0.8563 0.5714 0.178 Uiso 1 1 calc R . .
H41B H -0.9080 0.8197 0.5058 0.178 Uiso 1 1 calc R . .
H41C H -0.9559 0.8991 0.4881 0.178 Uiso 1 1 calc R . .
C42 C -0.7628(14) 0.9428(14) 0.4933(12) 0.096(8) Uani 1 1 d . . .
H42A H -0.7090 0.9639 0.5161 0.144 Uiso 1 1 calc R . .
H42B H -0.7915 0.9802 0.4569 0.144 Uiso 1 1 calc R . .
H42C H -0.7525 0.8959 0.4638 0.144 Uiso 1 1 calc R . .

loop_
_atom_site_aniso_label
_atom_site_aniso_U_11
_atom_site_aniso_U_22
_atom_site_aniso_U_33
_atom_site_aniso_U_23
_atom_site_aniso_U_13
_atom_site_aniso_U_12
Y1 0.0447(12) 0.0381(12) 0.0337(10) -0.0025(11) -0.0190(8) -0.0107(10)
Si1 0.094(3) 0.092(3) 0.092(3) -0.0002(10) 0.0068(10) -0.0009(10)
C39 0.187(14) 0.187(14) 0.187(14) -0.0001(10) 0.0166(16) -0.0002(10)
C40 0.130(10) 0.130(10) 0.130(10) 0.0001(10) 0.0115(14) 0.0002(10)
Si2 0.074(2) 0.073(2) 0.072(2) -0.0006(10) 0.0049(10) -0.0016(10)
O1 0.048(8) 0.026(9) 0.045(8) 0.018(6) -0.004(6) -0.012(5)
O2 0.063(9) 0.041(9) 0.050(8) -0.009(7) 0.009(7) -0.004(7)
O3 0.057(10) 0.093(12) 0.040(8) 0.007(8) -0.047(7) -0.005(8)
C43 0.091(4) 0.091(4) 0.091(4) 0.0001(8) 0.0079(9) -0.0001(8)
C44 0.091(4) 0.091(4) 0.091(4) 0.0001(7) 0.0079(7) -0.0001(7)
C45 0.091(4) 0.091(4) 0.091(4) 0.0002(7) 0.0079(8) -0.0002(7)
C46 0.091(4) 0.091(4) 0.091(4) 0.0002(8) 0.0079(8) -0.0001(8)
N1 0.040(4) 0.040(4) 0.040(4) 0.0001(10) 0.0033(11) -0.0001(10)
N2 0.038(4) 0.038(4) 0.038(4) -0.0002(10) 0.0031(11) -0.0002(10)
N3 0.111(17) 0.070(15) 0.052(12) 0.003(10) -0.037(11) 0.000(11)
C1 0.043(2) 0.043(2) 0.043(2) 0.0002(6) 0.0038(7) 0.0001(6)
C2 0.043(2) 0.043(2) 0.043(2) 0.0001(7) 0.0038(7) 0.0001(7)
C7 0.037(13) 0.063(17) 0.13(2) 0.053(18) 0.045(15) 0.012(13)
C8 0.10(2) 0.052(18) 0.071(18) -0.007(14) 0.040(15) 0.033(14)
C9 0.043(2) 0.043(2) 0.043(2) 0.0002(7) 0.0038(7) 0.0002(8)
C11 0.043(2) 0.043(2) 0.043(2) 0.0002(6) 0.0038(6) 0.0002(6)
C10 0.11(2) 0.09(2) 0.052(16) -0.002(14) 0.026(14) 0.035(15)
C3 0.043(2) 0.043(2) 0.043(2) 0.0001(8) 0.0037(8) 0.0000(8)
C4 0.061(16) 0.083(19) 0.12(2) -0.021(16) -0.042(14) -0.005(13)
C5 0.034(16) 0.13(3) 0.19(3) 0.01(2) -0.034(17) -0.002(14)
C6 0.068(17) 0.071(19) 0.11(2) -0.012(15) -0.010(14) -0.023(13)
C12 0.043(2) 0.043(2) 0.042(2) 0.0002(8) 0.0037(7) 0.0002(7)
C13 0.016(11) 0.045(14) 0.058(14) 0.014(11) -0.009(9) -0.005(9)
C14 0.055(6) 0.055(6) 0.055(6) -0.0002(10) 0.0047(11) 0.0000(10)
C15 0.069(18) 0.062(19) 0.081(19) 0.015(14) -0.044(14) -0.012(13)
C16 0.024(13) 0.068(19) 0.14(3) -0.013(17) -0.032(15) -0.024(12)
C17 0.079(17) 0.028(14) 0.059(15) 0.015(11) 0.001(13) -0.005(11)
C19 0.037(5) 0.037(5) 0.037(5) 0.0000(10) 0.0030(11) -0.0002(10)
C18 0.079(19) 0.09(2) 0.09(2) -0.007(17) -0.028(15) -0.027(14)
C20 0.059(14) 0.022(13) 0.047(14) -0.017(10) -0.011(11) -0.008(10)
C21 0.13(2) 0.050(17) 0.008(11) -0.003(10) -0.019(12) 0.002(14)
C23 0.093(19) 0.07(2) 0.066(18) 0.015(15) -0.014(15) 0.021(14)
C24 0.12(2) 0.034(16) 0.061(16) 0.009(13) -0.045(14) 0.006(14)
C25 0.10(2) 0.025(15) 0.10(2) 0.016(13) -0.027(16) -0.018(13)
C26 0.019(12) 0.049(15) 0.037(12) 0.013(11) 0.008(9) -0.010(9)
C22 0.083(7) 0.083(7) 0.083(7) -0.0001(10) 0.0075(12) 0.0002(10)
C27 0.078(16) 0.028(13) 0.015(10) -0.005(8) -0.006(10) -0.021(10)
C28 0.058(4) 0.058(4) 0.058(4) -0.0003(8) 0.0053(9) -0.0002(8)
C29 0.058(4) 0.058(4) 0.058(4) -0.0003(8) 0.0053(9) -0.0002(8)
C31 0.058(16) 0.10(2) 0.12(2) -0.079(19) 0.038(15) -0.040(15)
C32 0.074(4) 0.074(4) 0.074(4) -0.0002(8) 0.0067(8) -0.0001(8)
C33 0.074(4) 0.074(4) 0.074(4) -0.0002(7) 0.0067(8) -0.0001(7)
C38 0.047(5) 0.047(5) 0.047(5) -0.0003(10) 0.0043(11) -0.0001(10)
C30 0.13(2) 0.08(2) 0.051(15) -0.015(14) -0.014(14) -0.057(15)
C34 0.074(4) 0.074(4) 0.074(4) -0.0002(8) 0.0066(9) -0.0001(8)
C35 0.056(15) 0.059(16) 0.11(2) 0.002(15) -0.032(13) 0.011(12)
C36 0.049(19) 0.14(3) 0.26(4) -0.03(3) -0.03(2) 0.043(17)
C37 0.109(9) 0.109(9) 0.109(9) 0.0000(10) 0.0097(13) 0.0000(10)
C41 0.10(2) 0.16(3) 0.084(19) -0.032(18) -0.052(16) -0.065(19)
C42 0.09(2) 0.12(2) 0.071(18) -0.008(15) -0.036(14) -0.004(15)

loop_
_atom_type_symbol
_atom_type_description
_atom_type_scat_dispersion_real
_atom_type_scat_dispersion_imag
_atom_type_scat_source
C C 0.0033 0.0016 'International Tables Vol C Tables 4.2.6.8 and 6.1.1.4'
H H 0.0000 0.0000 'International Tables Vol C Tables 4.2.6.8 and 6.1.1.4'
N N 0.0061 0.0033 'International Tables Vol C Tables 4.2.6.8 and 6.1.1.4'
O O 0.0106 0.0060 'International Tables Vol C Tables 4.2.6.8 and 6.1.1.4'
Si Si 0.0817 0.0704 'International Tables Vol C Tables 4.2.6.8 and 6.1.1.4'
Y Y -2.7962 3.5667 'International Tables Vol C Tables 4.2.6.8 and 6.1.1.4'

loop_
_geom_angle_atom_site_label_1
_geom_angle_atom_site_label_2
_geom_angle_atom_site_label_3
_geom_angle
_geom_angle_site_symmetry_1
_geom_angle_site_symmetry_3
_geom_angle_publ_flag
O1 Y1 O2 158.1(4) . . ?
O1 Y1 N3 101.5(6) . . ?
O2 Y1 N3 98.9(6) . . ?
O1 Y1 O3 84.8(4) . . ?
O2 Y1 O3 85.1(5) . . ?
N3 Y1 O3 95.7(6) . . ?
O1 Y1 N2 108.6(5) . . ?
O2 Y1 N2 73.9(5) . . ?
N3 Y1 N2 104.1(6) . . ?
O3 Y1 N2 153.0(5) . . ?
O1 Y1 N1 71.6(4) . . ?
O2 Y1 N1 88.4(5) . . ?
N3 Y1 N1 172.5(6) . . ?
O3 Y1 N1 86.7(5) . . ?
N2 Y1 N1 76.1(5) . . ?
O1 Y1 Si2 88.2(3) . . ?
O2 Y1 Si2 113.6(4) . . ?
N3 Y1 Si2 31.4(4) . . ?
O3 Y1 Si2 123.1(4) . . ?
N2 Y1 Si2 81.7(4) . . ?
N1 Y1 Si2 142.9(3) . . ?
N3 Si1 C40 113.1(12) . . ?
N3 Si1 C39 114.7(13) . . ?
C40 Si1 C39 101.8(14) . . ?
N3 Si2 C42 114.1(10) . . ?
N3 Si2 C41 117.1(11) . . ?
C42 Si2 C41 108.1(11) . . ?
N3 Si2 Y1 44.3(6) . . ?
C42 Si2 Y1 116.3(7) . . ?
C41 Si2 Y1 135.6(8) . . ?
C1 O1 Y1 144.3(11) . . ?
C38 O2 Y1 135.7(12) . . ?
C46 O3 C43 109.7(17) . . ?
C46 O3 Y1 125.1(12) . . ?
C43 O3 Y1 123.5(12) . . ?
O3 C43 C44 105.1(18) . . ?
C45 C44 C43 106(2) . . ?
C44 C45 C46 106(2) . . ?
O3 C46 C45 106(2) . . ?
C12 N1 C13 118.8(16) . . ?
C12 N1 Y1 125.2(12) . . ?
C13 N1 Y1 116.0(11) . . ?
C27 N2 C26 116.3(15) . . ?
C27 N2 Y1 125.4(12) . . ?
C26 N2 Y1 117.6(11) . . ?
Si1 N3 Si2 125.4(11) . . ?
Si1 N3 Y1 128.8(9) . . ?
Si2 N3 Y1 104.3(9) . . ?
O1 C1 C2 122.8(17) . . ?
O1 C1 C11 120.9(16) . . ?
C2 C1 C11 116.4(17) . . ?
C7 C2 C1 121.6(19) . . ?
C7 C2 C3 122(2) . . ?
C1 C2 C3 116.8(16) . . ?
C2 C7 C8 122(2) . . ?
C9 C8 C7 116.3(18) . . ?
C11 C9 C8 125(2) . . ?
C11 C9 C10 124.6(19) . . ?
C8 C9 C10 110.6(19) . . ?
C9 C11 C12 120.5(18) . . ?
C9 C11 C1 118.8(18) . . ?
C12 C11 C1 120.5(17) . . ?
C4 C3 C5 108.5(17) . . ?
C4 C3 C6 109.3(17) . . ?
C5 C3 C6 106.1(16) . . ?
C4 C3 C2 113.0(16) . . ?
C5 C3 C2 110.2(17) . . ?
C6 C3 C2 109.6(16) . . ?
N1 C12 C11 131.7(18) . . ?
C19 C13 N1 121.1(16) . . ?
C19 C13 C14 120.6(16) . . ?
N1 C13 C14 118.3(17) . . ?
C15 C14 C13 115.2(19) . . ?
C16 C15 C14 125(2) . . ?
C15 C16 C17 120(2) . . ?
C19 C17 C16 120(2) . . ?
C19 C17 C18 119.7(19) . . ?
C16 C17 C18 121(2) . . ?
C13 C19 C17 119.0(17) . . ?
C13 C19 C20 116.9(16) . . ?
C17 C19 C20 124.1(18) . . ?
C26 C20 C21 122.2(18) . . ?
C26 C20 C19 117.5(18) . . ?
C21 C20 C19 120.3(17) . . ?
C20 C21 C23 116.0(19) . . ?
C20 C21 C22 124.6(19) . . ?
C23 C21 C22 119(2) . . ?
C24 C23 C21 123(2) . . ?
C25 C24 C23 117(2) . . ?
C24 C25 C26 122(2) . . ?
C20 C26 C25 119.2(18) . . ?
C20 C26 N2 121.0(17) . . ?
C25 C26 N2 119.3(18) . . ?
N2 C27 C28 129.8(18) . . ?
C29 C28 C38 121(2) . . ?
C29 C28 C27 120(2) . . ?
C38 C28 C27 119.0(18) . . ?
C28 C29 C31 115(2) . . ?
C28 C29 C30 120(2) . . ?
C31 C29 C30 124(2) . . ?
C32 C31 C29 123(2) . . ?
C33 C32 C31 121(2) . . ?
C32 C33 C38 122(2) . . ?
C32 C33 C34 117(2) . . ?
C38 C33 C34 120(2) . . ?
O2 C38 C28 121.9(18) . . ?
O2 C38 C33 120.9(19) . . ?
C28 C38 C33 117.0(19) . . ?
C33 C34 C37 116(2) . . ?
C33 C34 C35 111.9(18) . . ?
C37 C34 C35 105.1(19) . . ?
C33 C34 C36 116(2) . . ?
C37 C34 C36 102(2) . . ?
C35 C34 C36 103.7(19) . . ?

loop_
_geom_bond_atom_site_label_1
_geom_bond_atom_site_label_2
_geom_bond_distance
_geom_bond_site_symmetry_2
_geom_bond_publ_flag
Y1 O1 2.169(12) . ?
Y1 O2 2.197(13) . ?
Y1 N3 2.275(17) . ?
Y1 O3 2.363(13) . ?
Y1 N2 2.402(15) . ?
Y1 N1 2.545(14) . ?
Y1 Si2 3.154(8) . ?
Si1 N3 1.685(19) . ?
Si1 C40 1.77(2) . ?
Si1 C39 1.92(3) . ?
Si2 N3 1.695(17) . ?
Si2 C42 1.84(2) . ?
Si2 C41 1.89(2) . ?
O1 C1 1.287(19) . ?
O2 C38 1.31(2) . ?
O3 C46 1.39(2) . ?
O3 C43 1.44(2) . ?
C43 C44 1.52(3) . ?
C44 C45 1.47(3) . ?
C45 C46 1.50(3) . ?
N1 C12 1.282(19) . ?
N1 C13 1.43(2) . ?
N2 C27 1.292(19) . ?
N2 C26 1.44(2) . ?
C1 C2 1.44(2) . ?
C1 C11 1.47(2) . ?
C2 C7 1.31(2) . ?
C2 C3 1.55(2) . ?
C7 C8 1.46(3) . ?
C8 C9 1.36(3) . ?
C9 C11 1.35(2) . ?
C9 C10 1.56(3) . ?
C11 C12 1.38(2) . ?
C3 C4 1.51(3) . ?
C3 C5 1.54(3) . ?
C3 C6 1.55(3) . ?
C13 C19 1.37(2) . ?
C13 C14 1.45(2) . ?
C14 C15 1.38(3) . ?
C15 C16 1.29(3) . ?
C16 C17 1.40(3) . ?
C17 C19 1.40(2) . ?
C17 C18 1.52(3) . ?
C19 C20 1.52(2) . ?
C20 C26 1.35(2) . ?
C20 C21 1.37(3) . ?
C21 C23 1.42(3) . ?
C21 C22 1.49(3) . ?
C23 C24 1.40(3) . ?
C24 C25 1.32(3) . ?
C25 C26 1.42(3) . ?
C27 C28 1.47(3) . ?
C28 C29 1.40(3) . ?
C28 C38 1.42(2) . ?
C29 C31 1.41(3) . ?
C29 C30 1.47(3) . ?
C31 C32 1.39(3) . ?
C32 C33 1.25(2) . ?
C33 C38 1.44(3) . ?
C33 C34 1.50(3) . ?
C34 C37 1.55(3) . ?
C34 C35 1.58(3) . ?
C34 C36 1.61(3) . ?
